data_9011227
loop_
_publ_author_name
'Effenberger, H.'

_publ_section_title
;
 Verfeinerung der kristallstruktur von synthetischem teepleit
;
_journal_name_full 'Acta Crystallographica, Section B'
_journal_page_first 82
_journal_page_last 85
_journal_paper_doi 10.1107/S0567740882002106
_journal_volume 38
_journal_year 1982
_chemical_compound_source Synthetic
_chemical_formula_sum 'B Cl H4 Na2 O4'
_chemical_name_mineral Teepleite
_space_group_IT_number 129
_symmetry_space_group_name_Hall '-P 4a 2a'
_symmetry_space_group_name_H-M 'P 4/n m m :2'
_cell_angle_alpha 90
_cell_angle_beta 90
_cell_angle_gamma 90
_cell_length_a 7.260
_cell_length_b 7.260
_cell_length_c 4.847
_cell_formula_units_Z 2
_cell_volume 255.474
_database_code_amcsd 0009750
_exptl_crystal_density_diffrn 2.083
_cod_original_sg_symbol_H-M 'P 4/n m m'
_cod_original_formula_sum 'Na2 Cl B O4 H4'
_cod_database_code 9011227

loop_
_space_group_symop_operation_xyz
x,y,z
1/2-y,1/2-x,z
1/2+y,1/2+x,-z
1/2+y,-x,-z
1/2-y,x,z
x,1/2-y,z
-x,1/2+y,-z
1/2+x,1/2+y,-z
1/2-x,1/2-y,z
y,x,z
-y,-x,-z
-y,1/2+x,-z
y,1/2-x,z
1/2-x,y,z
1/2+x,-y,-z
-x,-y,-z

loop_
_atom_site_aniso_label
_atom_site_aniso_U_11
_atom_site_aniso_U_22
_atom_site_aniso_U_33
_atom_site_aniso_U_12
_atom_site_aniso_U_13
_atom_site_aniso_U_23
Na 0.01602 0.01602 0.01583 -0.00240 -0.00071 -0.00071
Cl 0.01202 0.01202 0.01595 0.00000 0.00000 0.00000
B 0.01015 0.01015 0.00905 0.00000 0.00000 0.00000
O 0.01736 0.01015 0.01238 0.00000 0.00000 0.00000

loop_
_atom_site_label
_atom_site_fract_x
_atom_site_fract_y
_atom_site_fract_z
_atom_site_U_iso_or_equiv
Na 0.00000 0.00000 0.50000 0.01596
Cl 0.25000 0.25000 0.73310 0.01343
B 0.75000 0.25000 0.00000 0.00975
O 0.25000 -0.08810 0.18570 0.01330
H 0.25000 0.00600 0.07200 0.00633

loop_
_cod_related_entry_id
_cod_related_entry_database
_cod_related_entry_code
1 AMCSD 0009750
